data_4317428
loop_
_publ_author_name
'Karn Sorasaenee'
'Jos\'e Ram\'on Gal\'an-Mascar\'os'
'Kim R. Dunbar'

_publ_section_title
;
 Reactivity Studies of Anticancer Active Dirhodium Complexes with
 2-Aminothiophenol
;
_journal_name_full 'Inorganic Chemistry'
_journal_page_first 433
_journal_page_last 436
_journal_paper_doi 10.1021/ic010799v
_journal_volume 41
_journal_year 2002
_chemical_formula_sum 'C30 H26 N5 Rh S3'
_chemical_formula_weight 655.65
_space_group_IT_number 2
_symmetry_cell_setting triclinic
_symmetry_space_group_name_Hall '-P 1'
_symmetry_space_group_name_H-M 'P -1'
_atom_sites_solution_hydrogens geom
_atom_sites_solution_primary direct
_atom_sites_solution_secondary difmap
_audit_creation_method SHELXL-97
_cell_angle_alpha 75.400(5)
_cell_angle_beta 87.600(5)
_cell_angle_gamma 86.200(5)
_cell_formula_units_Z 2
_cell_length_a 7.097(5)
_cell_length_b 12.744(5)
_cell_length_c 15.429(5)
_cell_measurement_temperature 110(2)
_cell_volume 1347.0(12)
_computing_structure_refinement 'SHELXL-97 (Sheldrick, 1997)'
_computing_structure_solution 'SIR97 (Giacovazzo et al., 1997)'
_diffrn_ambient_temperature 110(2)
_diffrn_measured_fraction_theta_full 0.956
_diffrn_measured_fraction_theta_max 0.956
_diffrn_radiation_monochromator graphite
_diffrn_radiation_source 'fine-focus sealed tube'
_diffrn_radiation_type MoK\a
_diffrn_radiation_wavelength 0.71069
_diffrn_reflns_av_R_equivalents 0.0899
_diffrn_reflns_av_sigmaI/netI 0.1010
_diffrn_reflns_limit_h_max 9
_diffrn_reflns_limit_h_min -9
_diffrn_reflns_limit_k_max 16
_diffrn_reflns_limit_k_min -16
_diffrn_reflns_limit_l_max 20
_diffrn_reflns_limit_l_min -20
_diffrn_reflns_number 12293
_diffrn_reflns_theta_full 28.28
_diffrn_reflns_theta_max 28.28
_diffrn_reflns_theta_min 1.36
_exptl_absorpt_coefficient_mu 0.898
_exptl_crystal_density_diffrn 1.617
_exptl_crystal_density_method 'not measured'
_exptl_crystal_F_000 668
_refine_diff_density_max 1.086
_refine_diff_density_min -1.829
_refine_diff_density_rms 0.191
_refine_ls_extinction_coef 0.0009(8)
_refine_ls_extinction_expression Fc^*^=kFc[1+0.001xFc^2^\l^3^/sin(2\q)]^-1/4^
_refine_ls_extinction_method SHELXL
_refine_ls_goodness_of_fit_ref 0.969
_refine_ls_hydrogen_treatment mixed
_refine_ls_matrix_type full
_refine_ls_number_parameters 446
_refine_ls_number_reflns 6392
_refine_ls_number_restraints 0
_refine_ls_restrained_S_all 0.969
_refine_ls_R_factor_all 0.0798
_refine_ls_R_factor_gt 0.0635
_refine_ls_shift/su_max 1.830
_refine_ls_shift/su_mean 0.089
_refine_ls_structure_factor_coef Fsqd
_refine_ls_weighting_details 'calc w=1/[\s^2^(Fo^2^)+(0.0990P)^2^+0.0000P] where P=(Fo^2^+2Fc^2^)/3'
_refine_ls_weighting_scheme calc
_refine_ls_wR_factor_gt 0.1534
_refine_ls_wR_factor_ref 0.1628
_reflns_number_gt 4960
_reflns_number_total 6392
_reflns_threshold_expression >4sigma(I)
_cod_data_source_file ic010799v.cif
_cod_data_source_block 2
_cod_depositor_comments
;
The following automatic conversions were performed:

data name '_atom_site_symetry_multiplicity' was replaced with
'_atom_site_symmetry_multiplicity' as specified in the replacement
file 'data/replacement-values/replacement_tags.lst'.

Automatic conversion script
Id: cif_correct_tags 9268 2022-04-12 08:56:07Z antanas 
;
_cod_database_code 4317428

loop_
_symmetry_equiv_pos_as_xyz
'x, y, z'
'-x, -y, -z'

loop_
_atom_site_label
_atom_site_type_symbol
_atom_site_fract_x
_atom_site_fract_y
_atom_site_fract_z
_atom_site_U_iso_or_equiv
_atom_site_adp_type
_atom_site_occupancy
_atom_site_symmetry_multiplicity
_atom_site_calc_flag
_atom_site_refinement_flags
_atom_site_disorder_assembly
_atom_site_disorder_group
Rh1 Rh 0.40389(5) 0.51078(3) 0.25196(2) 0.01396(13) Uani 1 1 d . . .
S1 S 0.44730(16) 0.66757(9) 0.29597(8) 0.0178(2) Uani 1 1 d . . .
S2 S 0.53624(16) 0.58796(9) 0.10912(8) 0.0187(3) Uani 1 1 d . . .
S3 S 0.71632(18) 0.44702(11) 0.29760(11) 0.0327(3) Uani 1 1 d . . .
N1 N 0.3429(5) 0.3628(3) 0.2238(3) 0.0178(8) Uani 1 1 d . . .
N2 N 0.2874(5) 0.4291(3) 0.3754(3) 0.0173(8) Uani 1 1 d . . .
N3 N 0.1285(5) 0.5773(3) 0.2168(3) 0.0163(8) Uani 1 1 d . . .
H31N H 0.121(8) 0.581(5) 0.155(4) 0.026(15) Uiso 1 1 d . . .
H32N H 0.063(13) 0.509(7) 0.249(6) 0.10(4) Uiso 1 1 d . . .
N4 N 0.1728(9) 0.5866(5) 0.0118(4) 0.0463(14) Uani 1 1 d . . .
H41N H 0.054(15) 0.597(8) -0.007(7) 0.11(4) Uiso 1 1 d . . .
H42N H 0.284(16) 0.538(8) 0.000(7) 0.11(4) Uiso 1 1 d . . .
N51 N 0.8140(14) 0.2953(11) 0.1964(7) 0.040(2) Uani 0.50 1 d P . .
H51 H 0.8542 0.2627 0.1562 0.14(6) Uiso 0.50 1 calc PR . .
H52 H 0.8231 0.3642 0.1872 0.30(9) Uiso 0.50 1 calc PR . .
N52 N 0.6595(11) 0.3000(7) 0.4780(5) 0.0192(16) Uani 0.50 1 d P . .
H53 H 0.6811 0.3679 0.4635 0.01(3) Uiso 0.50 1 calc PR . .
H54 H 0.6327 0.2683 0.5328 0.04(4) Uiso 0.50 1 calc PR . .
C1 C 0.3762(7) 0.3318(4) 0.1482(3) 0.0202(10) Uani 1 1 d . . .
H1 H 0.434(7) 0.385(4) 0.099(3) 0.004(11) Uiso 1 1 d . . .
C2 C 0.3388(7) 0.2267(4) 0.1417(4) 0.0242(10) Uani 1 1 d . . .
H2 H 0.375(8) 0.212(4) 0.085(4) 0.023(14) Uiso 1 1 d . . .
C3 C 0.2693(7) 0.1543(4) 0.2139(4) 0.0235(10) Uani 1 1 d . . .
H3 H 0.246(8) 0.084(5) 0.209(4) 0.025(15) Uiso 1 1 d . . .
C4 C 0.2307(6) 0.1846(4) 0.2949(3) 0.0179(9) Uani 1 1 d . . .
C5 C 0.1567(7) 0.1141(4) 0.3746(3) 0.0219(10) Uani 1 1 d . . .
H5 H 0.135(7) 0.044(4) 0.371(3) 0.012(12) Uiso 1 1 d . . .
C6 C 0.1217(7) 0.1486(4) 0.4507(3) 0.0213(10) Uani 1 1 d . . .
H6 H 0.076(9) 0.109(5) 0.501(4) 0.031(16) Uiso 1 1 d . . .
C7 C 0.1625(6) 0.2561(4) 0.4541(3) 0.0185(9) Uani 1 1 d . . .
C8 C 0.1342(8) 0.2963(5) 0.5313(3) 0.0262(11) Uani 1 1 d . . .
H8 H 0.102(8) 0.258(5) 0.581(4) 0.028(16) Uiso 1 1 d . . .
C9 C 0.1825(7) 0.3995(5) 0.5285(3) 0.0264(11) Uani 1 1 d . . .
H9 H 0.172(8) 0.425(4) 0.581(4) 0.019(13) Uiso 1 1 d . . .
C10 C 0.2587(7) 0.4631(4) 0.4499(3) 0.0223(10) Uani 1 1 d . . .
H10 H 0.297(10) 0.548(6) 0.437(5) 0.05(2) Uiso 1 1 d . . .
C11 C 0.2375(6) 0.3259(4) 0.3776(3) 0.0165(9) Uani 1 1 d . . .
C12 C 0.2704(6) 0.2912(4) 0.2962(3) 0.0162(9) Uani 1 1 d . . .
C13 C 0.2268(6) 0.7340(4) 0.2674(3) 0.0160(9) Uani 1 1 d . . .
C14 C 0.0869(6) 0.6854(4) 0.2320(3) 0.0162(9) Uani 1 1 d . . .
C15 C -0.0890(7) 0.7381(4) 0.2091(3) 0.0209(10) Uani 1 1 d . . .
H15 H -0.175(9) 0.695(5) 0.177(4) 0.040(18) Uiso 1 1 d . . .
C16 C -0.1278(7) 0.8423(4) 0.2204(4) 0.0246(11) Uani 1 1 d . . .
H16 H -0.240(8) 0.873(5) 0.203(4) 0.032(16) Uiso 1 1 d . . .
C17 C 0.0105(7) 0.8932(4) 0.2552(3) 0.0210(10) Uani 1 1 d . . .
H17 H -0.011(7) 0.967(4) 0.257(3) 0.019(13) Uiso 1 1 d . . .
C18 C 0.1849(7) 0.8394(4) 0.2777(3) 0.0197(9) Uani 1 1 d . . .
H18 H 0.274(7) 0.871(4) 0.302(3) 0.010(11) Uiso 1 1 d . . .
C19 C 0.3835(8) 0.7011(4) 0.0588(3) 0.0268(11) Uani 1 1 d . . .
C20 C 0.2238(9) 0.6902(5) 0.0130(4) 0.0385(14) Uani 1 1 d . . .
C21 C 0.1072(11) 0.7835(7) -0.0267(5) 0.0528(19) Uani 1 1 d . . .
H21 H 0.002(11) 0.749(6) -0.046(5) 0.06(2) Uiso 1 1 d . . .
C22 C 0.1558(12) 0.8835(6) -0.0200(5) 0.054(2) Uani 1 1 d . . .
H22 H 0.091(15) 0.946(9) -0.046(7) 0.11(4) Uiso 1 1 d . . .
C23 C 0.3132(12) 0.8976(5) 0.0242(4) 0.0473(18) Uani 1 1 d . . .
H23 H 0.342(9) 0.974(5) 0.030(4) 0.043(18) Uiso 1 1 d . . .
C24 C 0.4258(10) 0.8068(5) 0.0632(4) 0.0347(14) Uani 1 1 d . . .
H24 H 0.523(6) 0.824(4) 0.090(3) 0.000(11) Uiso 1 1 d . . .
C25 C 0.7106(7) 0.3031(4) 0.3337(4) 0.0317(13) Uani 1 1 d . . .
C26 C 0.7434(8) 0.2434(5) 0.2673(5) 0.0388(15) Uani 1 1 d . . .
C27 C 0.7215(9) 0.1315(5) 0.2894(6) 0.0511(19) Uani 1 1 d . . .
H27 H 0.7389 0.0931 0.2456 0.050 Uiso 1 1 calc . . .
C28 C 0.6747(8) 0.0788(5) 0.3750(5) 0.0476(18) Uani 1 1 d . . .
H28 H 0.6594 0.0044 0.3889 0.050 Uiso 1 1 calc . . .
C29 C 0.6492(8) 0.1338(6) 0.4420(5) 0.048(2) Uani 1 1 d . . .
H29 H 0.6208 0.0961 0.5005 0.050 Uiso 1 1 calc . . .
C30 C 0.6669(7) 0.2488(5) 0.4210(4) 0.0369(15) Uani 1 1 d . . .

loop_
_atom_site_aniso_label
_atom_site_aniso_U_11
_atom_site_aniso_U_22
_atom_site_aniso_U_33
_atom_site_aniso_U_23
_atom_site_aniso_U_13
_atom_site_aniso_U_12
Rh1 0.01189(19) 0.01195(19) 0.0167(2) -0.00118(13) -0.00056(13) -0.00036(12)
S1 0.0147(5) 0.0171(5) 0.0224(6) -0.0058(5) -0.0036(4) -0.0017(4)
S2 0.0190(5) 0.0153(5) 0.0203(6) -0.0023(4) 0.0029(5) -0.0017(4)
S3 0.0150(6) 0.0203(6) 0.0547(9) 0.0065(6) -0.0068(6) -0.0005(5)
N1 0.0166(18) 0.0177(19) 0.0181(19) -0.0022(15) -0.0025(15) 0.0001(15)
N2 0.0148(18) 0.0169(19) 0.0190(19) -0.0018(15) -0.0043(15) -0.0001(15)
N3 0.0136(17) 0.0134(18) 0.023(2) -0.0053(16) -0.0059(16) -0.0015(14)
N4 0.039(3) 0.044(3) 0.054(4) -0.004(3) -0.020(3) -0.010(3)
N51 0.032(5) 0.062(8) 0.029(5) -0.019(5) -0.001(4) 0.008(5)
N52 0.021(4) 0.021(4) 0.013(4) 0.001(3) -0.003(3) -0.001(3)
C1 0.020(2) 0.016(2) 0.023(2) -0.0033(19) 0.005(2) -0.0021(18)
C2 0.028(3) 0.020(2) 0.028(3) -0.012(2) 0.003(2) -0.003(2)
C3 0.019(2) 0.022(3) 0.030(3) -0.007(2) 0.000(2) -0.006(2)
C4 0.012(2) 0.015(2) 0.024(2) 0.0013(18) -0.0041(18) -0.0007(17)
C5 0.018(2) 0.017(2) 0.028(3) 0.001(2) -0.005(2) -0.0036(18)
C6 0.016(2) 0.022(2) 0.021(2) 0.0073(19) -0.0047(19) -0.0034(18)
C7 0.011(2) 0.022(2) 0.021(2) -0.0021(19) -0.0029(18) -0.0009(17)
C8 0.025(3) 0.032(3) 0.017(2) 0.003(2) 0.003(2) -0.004(2)
C9 0.027(3) 0.036(3) 0.018(2) -0.011(2) 0.000(2) 0.001(2)
C10 0.022(2) 0.027(3) 0.018(2) -0.008(2) -0.0004(19) 0.000(2)
C11 0.0082(19) 0.021(2) 0.019(2) -0.0021(18) -0.0035(17) -0.0009(16)
C12 0.0081(19) 0.016(2) 0.021(2) 0.0016(18) -0.0001(17) 0.0016(16)
C13 0.013(2) 0.015(2) 0.018(2) -0.0009(17) 0.0042(17) -0.0021(16)
C14 0.016(2) 0.011(2) 0.021(2) -0.0033(17) 0.0002(18) -0.0018(17)
C15 0.018(2) 0.019(2) 0.024(2) 0.0003(19) -0.0020(19) -0.0044(18)
C16 0.019(2) 0.021(3) 0.031(3) -0.002(2) -0.005(2) 0.004(2)
C17 0.023(2) 0.011(2) 0.029(3) -0.0046(19) 0.001(2) 0.0015(18)
C18 0.020(2) 0.017(2) 0.023(2) -0.0066(19) -0.0017(19) -0.0052(18)
C19 0.032(3) 0.028(3) 0.016(2) 0.000(2) 0.004(2) 0.005(2)
C20 0.039(3) 0.045(4) 0.026(3) 0.002(3) -0.004(3) 0.002(3)
C21 0.053(4) 0.051(4) 0.044(4) 0.007(3) -0.015(3) 0.001(4)
C22 0.065(5) 0.046(4) 0.038(4) 0.008(3) 0.004(4) 0.024(4)
C23 0.077(5) 0.025(3) 0.033(3) 0.000(3) 0.008(3) 0.011(3)
C24 0.050(4) 0.025(3) 0.023(3) -0.001(2) 0.015(3) 0.008(3)
C25 0.013(2) 0.024(3) 0.046(3) 0.012(2) -0.004(2) 0.0010(19)
C26 0.017(2) 0.025(3) 0.066(4) 0.000(3) 0.005(3) 0.009(2)
C27 0.025(3) 0.032(3) 0.086(6) 0.001(3) -0.001(3) 0.006(3)
C28 0.021(3) 0.035(3) 0.076(5) 0.006(3) -0.010(3) 0.005(2)
C29 0.013(2) 0.047(4) 0.059(4) 0.031(3) -0.011(3) 0.002(2)
C30 0.016(2) 0.040(3) 0.041(3) 0.017(3) -0.012(2) -0.002(2)

loop_
_atom_type_symbol
_atom_type_description
_atom_type_scat_dispersion_real
_atom_type_scat_dispersion_imag
_atom_type_scat_source
C C 0.0033 0.0016 'International Tables Vol C Tables 4.2.6.8 and 6.1.1.4'
H H 0.0000 0.0000 'International Tables Vol C Tables 4.2.6.8 and 6.1.1.4'
N N 0.0061 0.0033 'International Tables Vol C Tables 4.2.6.8 and 6.1.1.4'
S S 0.1246 0.1234 'International Tables Vol C Tables 4.2.6.8 and 6.1.1.4'
Rh Rh -1.1178 0.9187 'International Tables Vol C Tables 4.2.6.8 and 6.1.1.4'

loop_
_geom_angle_atom_site_label_1
_geom_angle_atom_site_label_2
_geom_angle_atom_site_label_3
_geom_angle
_geom_angle_site_symmetry_1
_geom_angle_site_symmetry_3
_geom_angle_publ_flag
N2 Rh1 N1 79.39(15) . . ?
N2 Rh1 N3 87.40(16) . . ?
N1 Rh1 N3 91.08(15) . . ?
N2 Rh1 S1 94.61(11) . . ?
N1 Rh1 S1 173.68(11) . . ?
N3 Rh1 S1 86.60(11) . . ?
N2 Rh1 S2 174.89(11) . . ?
N1 Rh1 S2 95.60(11) . . ?
N3 Rh1 S2 93.75(12) . . ?
S1 Rh1 S2 90.43(5) . . ?
N2 Rh1 S3 92.04(11) . . ?
N1 Rh1 S3 93.27(11) . . ?
N3 Rh1 S3 175.43(11) . . ?
S1 Rh1 S3 88.93(5) . . ?
S2 Rh1 S3 87.20(6) . . ?
C13 S1 Rh1 98.42(16) . . ?
C19 S2 Rh1 106.73(17) . . ?
C25 S3 Rh1 105.54(17) . . ?
C1 N1 C12 118.8(4) . . ?
C1 N1 Rh1 128.4(3) . . ?
C12 N1 Rh1 112.7(3) . . ?
C10 N2 C11 117.5(4) . . ?
C10 N2 Rh1 128.9(3) . . ?
C11 N2 Rh1 113.6(3) . . ?
C14 N3 Rh1 114.2(3) . . ?
N1 C1 C2 121.7(4) . . ?
C3 C2 C1 119.9(5) . . ?
C2 C3 C4 120.0(5) . . ?
C3 C4 C12 116.9(4) . . ?
C3 C4 C5 124.1(4) . . ?
C12 C4 C5 119.0(5) . . ?
C6 C5 C4 121.3(5) . . ?
C5 C6 C7 120.9(4) . . ?
C11 C7 C8 117.1(4) . . ?
C11 C7 C6 119.0(4) . . ?
C8 C7 C6 123.9(5) . . ?
C9 C8 C7 119.6(5) . . ?
C8 C9 C10 119.6(5) . . ?
N2 C10 C9 123.1(5) . . ?
N2 C11 C7 123.1(4) . . ?
N2 C11 C12 116.3(4) . . ?
C7 C11 C12 120.6(4) . . ?
N1 C12 C4 122.7(4) . . ?
N1 C12 C11 117.9(4) . . ?
C4 C12 C11 119.3(4) . . ?
C18 C13 C14 117.5(4) . . ?
C18 C13 S1 120.8(4) . . ?
C14 C13 S1 121.7(3) . . ?
C15 C14 C13 121.9(4) . . ?
C15 C14 N3 119.1(4) . . ?
C13 C14 N3 119.0(4) . . ?
C14 C15 C16 119.6(4) . . ?
C15 C16 C17 119.7(5) . . ?
C18 C17 C16 119.9(4) . . ?
C17 C18 C13 121.4(4) . . ?
C20 C19 C24 118.2(5) . . ?
C20 C19 S2 122.2(5) . . ?
C24 C19 S2 119.6(5) . . ?
C19 C20 N4 119.4(6) . . ?
C19 C20 C21 120.0(6) . . ?
N4 C20 C21 120.5(6) . . ?
C22 C21 C20 119.0(7) . . ?
C21 C22 C23 122.7(7) . . ?
C24 C23 C22 118.2(7) . . ?
C23 C24 C19 121.9(7) . . ?
C30 C25 C26 119.6(6) . . ?
C30 C25 S3 123.1(5) . . ?
C26 C25 S3 117.3(4) . . ?
N51 C26 C27 124.9(9) . . ?
N51 C26 C25 114.4(8) . . ?
C27 C26 C25 120.0(6) . . ?
C28 C27 C26 120.1(8) . . ?
C27 C28 C29 121.3(6) . . ?
C28 C29 C30 119.8(6) . . ?
N52 C30 C25 118.0(7) . . ?
N52 C30 C29 122.6(7) . . ?
C25 C30 C29 119.1(7) . . ?

loop_
_geom_bond_atom_site_label_1
_geom_bond_atom_site_label_2
_geom_bond_distance
_geom_bond_site_symmetry_2
_geom_bond_publ_flag
Rh1 N2 2.092(4) . ?
Rh1 N1 2.114(4) . ?
Rh1 N3 2.114(4) . ?
Rh1 S1 2.3091(14) . ?
Rh1 S2 2.3586(13) . ?
Rh1 S3 2.3825(19) . ?
S1 C13 1.747(5) . ?
S2 C19 1.776(5) . ?
S3 C25 1.780(6) . ?
N1 C1 1.330(6) . ?
N1 C12 1.359(6) . ?
N2 C10 1.330(6) . ?
N2 C11 1.377(6) . ?
N3 C14 1.465(6) . ?
N4 C20 1.398(9) . ?
N51 C26 1.232(12) . ?
N52 C30 1.219(10) . ?
C1 C2 1.411(7) . ?
C2 C3 1.353(7) . ?
C3 C4 1.410(7) . ?
C4 C12 1.410(6) . ?
C4 C5 1.430(7) . ?
C5 C6 1.362(7) . ?
C6 C7 1.433(7) . ?
C7 C11 1.395(6) . ?
C7 C8 1.413(7) . ?
C8 C9 1.370(8) . ?
C9 C10 1.390(7) . ?
C11 C12 1.440(6) . ?
C13 C18 1.404(6) . ?
C13 C14 1.401(6) . ?
C14 C15 1.392(6) . ?
C15 C16 1.391(7) . ?
C16 C17 1.405(7) . ?
C17 C18 1.388(7) . ?
C19 C20 1.393(8) . ?
C19 C24 1.419(8) . ?
C20 C21 1.421(9) . ?
C21 C22 1.371(12) . ?
C22 C23 1.378(12) . ?
C23 C24 1.380(9) . ?
C25 C30 1.382(8) . ?
C25 C26 1.427(9) . ?
C26 C27 1.397(9) . ?
C27 C28 1.361(11) . ?
C28 C29 1.388(11) . ?
C29 C30 1.431(9) . ?
